data_7059227
loop_
_publ_author_name
'Custodio, Jean M. F.'
'Moura, Andrea F.'
'de Moraes, Manoel O.'
'Perez, Caridad N.'
'Napolitano, Hamilton B.'

_publ_section_title
;
 On the in silico and in vitro anticancer activity of sulfonamide
 chalcones: potential JNKK3 inhibitors
;
_journal_issue 8
_journal_name_full 'New Journal of Chemistry'
_journal_page_first 3294
_journal_page_last 3309
_journal_paper_doi 10.1039/C9NJ05612B
_journal_volume 44
_journal_year 2020
_chemical_formula_moiety 'C21 H16 Br N O3 S'
_chemical_formula_sum 'C21 H16 Br N O3 S'
_chemical_formula_weight 442.34
_chemical_name_common 'bromine chalcone'
_chemical_name_systematic (E)-3-(2-bromophenyl)-1-(2phenylsulfonylamine)-phenyl)prop-2-en-1-one
_space_group_crystal_system monoclinic
_space_group_IT_number 14
_space_group_name_Hall '-P 2yn'
_space_group_name_H-M_alt 'P 1 21/n 1'
_symmetry_Int_Tables_number 14
_atom_sites_solution_primary direct
_audit_block_doi 10.5517/ccdc.csd.cc20353f
_audit_creation_date 2018-06-11
_audit_creation_method
;
Olex2 1.2
(compiled 2017.08.10 svn.r3458 for OlexSys, GUI svn.r5381)
;
_audit_update_record
;
2018-06-18 deposited with the CCDC.	2020-01-21 downloaded from the CCDC.
;
_cell_angle_alpha 90
_cell_angle_beta 104.055(3)
_cell_angle_gamma 90
_cell_formula_units_Z 4
_cell_length_a 13.8047(12)
_cell_length_b 7.5462(7)
_cell_length_c 18.9025(15)
_cell_measurement_reflns_used 9826
_cell_measurement_temperature 296(2)
_cell_measurement_theta_max 26.12
_cell_measurement_theta_min 2.22
_cell_volume 1910.2(3)
_computing_molecular_graphics 'Olex2 (Dolomanov et al., 2009)'
_computing_publication_material 'Olex2 (Dolomanov et al., 2009)'
_computing_structure_refinement 'olex2.refine (Bourhis et al., 2015)'
_computing_structure_solution 'ShelXS (Sheldrick, 2008)'
_diffrn_ambient_temperature 296(2)
_diffrn_measured_fraction_theta_full 0.9995
_diffrn_measured_fraction_theta_max 0.9995
_diffrn_measurement_device_type 'Bruker APEX-II CCD'
_diffrn_radiation_type 'Mo K\a'
_diffrn_radiation_wavelength 0.71073
_diffrn_reflns_av_R_equivalents 0.0381
_diffrn_reflns_av_unetI/netI 0.0158
_diffrn_reflns_limit_h_max 17
_diffrn_reflns_limit_h_min -17
_diffrn_reflns_limit_k_max 9
_diffrn_reflns_limit_k_min -9
_diffrn_reflns_limit_l_max 23
_diffrn_reflns_limit_l_min -23
_diffrn_reflns_number 52509
_diffrn_reflns_theta_full 26.4344
_diffrn_reflns_theta_max 26.43
_diffrn_reflns_theta_min 1.65
_diffrn_standards_number 0
_exptl_absorpt_coefficient_mu 2.282
_exptl_absorpt_correction_T_max 0.7454
_exptl_absorpt_correction_T_min 0.4380
_exptl_absorpt_correction_type multi-scan
_exptl_absorpt_process_details
;
SADABS-2014/5 (Bruker,2014/5) was used for absorption correction.
wR2(int) was 0.0902 before and 0.0473 after correction.
The Ratio of minimum to maximum transmission is 0.5876.
The \l/2 correction factor is 0.00150.
;
_exptl_crystal_colour yellow
_exptl_crystal_density_diffrn 1.5380
_exptl_crystal_description prism
_exptl_crystal_F_000 895.7594
_exptl_crystal_recrystallization_method 'Re-crystallisation from solvent: ethanol'
_exptl_crystal_size_max 0.831
_exptl_crystal_size_mid 0.563
_exptl_crystal_size_min 0.462
_refine_diff_density_max 0.6005
_refine_diff_density_min -0.5137
_refine_diff_density_rms 0.0617
_refine_ls_d_res_high 0.7983
_refine_ls_d_res_low 12.3349
_refine_ls_goodness_of_fit_ref 1.0514
_refine_ls_hydrogen_treatment constr
_refine_ls_matrix_type full
_refine_ls_number_constraints 32
_refine_ls_number_parameters 244
_refine_ls_number_reflns 3940
_refine_ls_number_restraints 0
_refine_ls_restrained_S_all 1.0514
_refine_ls_R_factor_all 0.0410
_refine_ls_R_factor_gt 0.0314
_refine_ls_shift/su_max 0.0000
_refine_ls_shift/su_mean 0.0000
_refine_ls_structure_factor_coef Fsqd
_refine_ls_weighting_details 'w=1/[\s^2^(Fo^2^)+(0.0320P)^2^+1.1990P] where P=(Fo^2^+2Fc^2^)/3'
_refine_ls_weighting_scheme calc
_refine_ls_wR_factor_gt 0.0730
_refine_ls_wR_factor_ref 0.0778
_reflns_Friedel_coverage 0.0
_reflns_limit_h_max 12
_reflns_limit_h_min -17
_reflns_limit_k_max 9
_reflns_limit_k_min 0
_reflns_limit_l_max 23
_reflns_limit_l_min -11
_reflns_number_gt 3318
_reflns_number_total 3940
_reflns_threshold_expression I>=2u(I)
_cod_data_source_file c9nj05612b2.cif
_cod_data_source_block mo_G23_3_0ma
_cod_depositor_comments
;Adding full bibliography for 7059220--7059228.cif.

 Adding full bibliography for 7059220--7059228.cif.
;
_cod_original_sg_symbol_Hall '-P 2ybc (x-z,y,z)'
_cod_database_code 7059227
_olex2_refinement_description
;
1. Fixed Uiso
 At 1.2 times of:
  All C(H) groups, All N(H) groups
2.a Aromatic/amide H refined with riding coordinates:
 C0AA(H0AA), C6AA(H6AA), C7AA(H7AA), C8AA(H8AA), N1AA(H1AA), C0BA(H0BA),
 C1BA(H1BA), C2BA(H2BA), C3BA(H3BA), C4BA(H4BA), C8BA(H8BA), C9BA(H9BA),
 C0CA(H0CA), C2(H2), C1(H1), C5BA(H5BA)
;
_olex2_submission_special_instructions 'No special instructions were received'

loop_
_space_group_symop_id
_space_group_symop_operation_xyz
1 x,y,z
2 -x+1/2,y+1/2,-z+1/2
3 -x,-y,-z
4 x-1/2,-y-1/2,z-1/2

loop_
_atom_site_label
_atom_site_type_symbol
_atom_site_fract_x
_atom_site_fract_y
_atom_site_fract_z
_atom_site_U_iso_or_equiv
_atom_site_adp_type
_atom_site_occupancy
_atom_site_refinement_flags_posn
Br Br 0.432338(19) 0.43683(4) 0.146836(13) 0.06104(11) Uani 1.000000 .
S S -0.21863(4) 0.64913(7) 0.04793(3) 0.03809(13) Uani 1.000000 .
C5AA C -0.10292(15) 0.5536(3) 0.18097(11) 0.0356(4) Uani 1.000000 .
C9AA C -0.26717(16) 0.4368(3) 0.02348(10) 0.0385(5) Uani 1.000000 .
C1AA C -0.00471(14) 0.5272(3) 0.22356(11) 0.0349(4) Uani 1.000000 .
C2AA C 0.36826(15) 0.5699(3) 0.27047(11) 0.0374(4) Uani 1.000000 .
O0AA O -0.28887(12) 0.7423(2) 0.07817(9) 0.0537(4) Uani 1.000000 .
C3AA C 0.45010(15) 0.5149(3) 0.24463(12) 0.0401(5) Uani 1.000000 .
O O -0.18669(12) 0.7236(2) -0.01220(8) 0.0534(4) Uani 1.000000 .
C4AA C 0.08418(15) 0.5741(3) 0.19583(12) 0.0405(5) Uani 1.000000 .
C0AA C 0.18353(16) 0.5749(3) 0.24706(12) 0.0455(5) Uani 1.000000 .
H0AA H 0.18773(16) 0.5798(3) 0.29688(12) 0.0546(6) Uiso 1.000000 R
O5AA O 0.07672(11) 0.6130(3) 0.13164(9) 0.0563(5) Uani 1.000000 .
C6AA C 0.00745(16) 0.4551(3) 0.29301(12) 0.0421(5) Uani 1.000000 .
H6AA H 0.07173(16) 0.4352(3) 0.32125(12) 0.0506(6) Uiso 1.000000 R
C7AA C 0.26635(15) 0.5688(3) 0.22451(12) 0.0404(5) Uani 1.000000 .
H7AA H 0.25949(15) 0.5633(3) 0.17438(12) 0.0485(6) Uiso 1.000000 R
C8AA C -0.16754(16) 0.4453(3) 0.28009(13) 0.0502(6) Uani 1.000000 .
H8AA H -0.22189(16) 0.4202(3) 0.29938(13) 0.0602(7) Uiso 1.000000 R
N1AA N -0.11602(13) 0.6202(3) 0.11019(10) 0.0453(5) Uani 1.000000 .
H1AA H -0.06215(13) 0.6500(3) 0.09801(10) 0.0544(5) Uiso 1.000000 R
C0BA C -0.07263(17) 0.4125(3) 0.32116(12) 0.0486(6) Uani 1.000000 .
H0BA H -0.06264(17) 0.3621(3) 0.36729(12) 0.0583(7) Uiso 1.000000 R
C1BA C 0.54620(17) 0.5155(4) 0.28799(15) 0.0549(6) Uani 1.000000 .
H1BA H 0.59913(17) 0.4777(4) 0.26933(15) 0.0659(7) Uiso 1.000000 R
C2BA C -0.18362(15) 0.5149(3) 0.21082(12) 0.0457(5) Uani 1.000000 .
H2BA H -0.24845(15) 0.5361(3) 0.18385(12) 0.0548(6) Uiso 1.000000 R
C3BA C 0.4846(2) 0.6289(4) 0.38657(14) 0.0585(6) Uani 1.000000 .
H3BA H 0.4961(2) 0.6675(4) 0.43462(14) 0.0702(8) Uiso 1.000000 R
C4BA C -0.21883(19) 0.3277(3) -0.01557(12) 0.0519(6) Uani 1.000000 .
H4BA H -0.16132(19) 0.3654(3) -0.02849(12) 0.0622(7) Uiso 1.000000 R
C8BA C 0.56310(19) 0.5726(4) 0.35922(15) 0.0634(7) Uani 1.000000 .
H8BA H 0.62764(19) 0.5731(4) 0.38883(15) 0.0761(9) Uiso 1.000000 R
C9BA C 0.38903(17) 0.6281(3) 0.34287(12) 0.0467(5) Uani 1.000000 .
H9BA H 0.33679(17) 0.6673(3) 0.36199(12) 0.0560(6) Uiso 1.000000 R
C0CA C -0.3533(2) 0.3821(4) 0.04178(14) 0.0597(7) Uani 1.000000 .
H0CA H -0.3858(2) 0.4567(4) 0.06771(14) 0.0716(8) Uiso 1.000000 R
C2 C -0.3432(3) 0.1067(4) -0.01619(19) 0.0861(11) Uani 1.000000 .
H2 H -0.3685(3) -0.0061(4) -0.02924(19) 0.1033(13) Uiso 1.000000 R
C1 C -0.2580(3) 0.1609(4) -0.03500(15) 0.0759(9) Uani 1.000000 .
H1 H -0.2264(3) 0.0851(4) -0.06102(15) 0.0910(11) Uiso 1.000000 R
C5BA C -0.3907(3) 0.2155(5) 0.02116(18) 0.0852(10) Uani 1.000000 .
H5BA H -0.4489(3) 0.1778(5) 0.03300(18) 0.1023(12) Uiso 1.000000 R

loop_
_atom_site_aniso_label
_atom_site_aniso_U_11
_atom_site_aniso_U_22
_atom_site_aniso_U_33
_atom_site_aniso_U_12
_atom_site_aniso_U_13
_atom_site_aniso_U_23
Br 0.05127(16) 0.0891(2) 0.04662(15) 0.01395(13) 0.01937(11) -0.00021(13)
S 0.0395(3) 0.0430(3) 0.0336(3) 0.0045(2) 0.0125(2) 0.0054(2)
C5AA 0.0342(10) 0.0403(11) 0.0344(10) -0.0023(9) 0.0124(8) 0.0009(9)
C9AA 0.0395(11) 0.0473(12) 0.0276(9) 0.0041(9) 0.0061(8) 0.0052(9)
C1AA 0.0316(10) 0.0378(11) 0.0372(10) -0.0011(8) 0.0122(8) -0.0026(9)
C2AA 0.0334(10) 0.0388(11) 0.0410(11) -0.0001(9) 0.0114(9) 0.0073(9)
O0AA 0.0567(10) 0.0562(10) 0.0512(9) 0.0190(8) 0.0187(8) 0.0004(8)
C3AA 0.0339(10) 0.0443(12) 0.0429(11) 0.0038(9) 0.0110(9) 0.0088(9)
O 0.0611(10) 0.0587(10) 0.0435(9) -0.0012(8) 0.0185(8) 0.0153(8)
C4AA 0.0324(10) 0.0467(12) 0.0451(12) -0.0013(9) 0.0147(9) -0.0006(10)
C0AA 0.0341(11) 0.0611(15) 0.0429(12) -0.0048(10) 0.0128(9) -0.0016(10)
O5AA 0.0356(8) 0.0894(13) 0.0480(9) -0.0028(8) 0.0180(7) 0.0140(9)
C6AA 0.0331(10) 0.0527(14) 0.0407(11) -0.0006(9) 0.0091(9) 0.0049(10)
C7AA 0.0329(10) 0.0482(13) 0.0416(11) 0.0012(9) 0.0117(9) 0.0039(10)
C8AA 0.0361(11) 0.0728(17) 0.0468(12) -0.0007(11) 0.0200(10) 0.0114(12)
N1AA 0.0333(9) 0.0656(13) 0.0388(10) -0.0083(9) 0.0119(8) 0.0084(9)
C0BA 0.0450(12) 0.0631(15) 0.0401(12) -0.0007(11) 0.0149(10) 0.0130(11)
C1BA 0.0334(11) 0.0673(16) 0.0630(16) 0.0086(11) 0.0098(11) 0.0101(13)
C2BA 0.0288(10) 0.0654(15) 0.0443(12) -0.0003(10) 0.0115(9) 0.0088(11)
C3BA 0.0588(15) 0.0648(17) 0.0461(13) -0.0071(13) 0.0016(12) -0.0019(12)
C4BA 0.0551(14) 0.0594(16) 0.0387(12) 0.0159(12) 0.0068(10) -0.0005(11)
C8BA 0.0416(13) 0.0740(19) 0.0638(17) -0.0012(12) -0.0084(12) 0.0048(14)
C9BA 0.0446(12) 0.0507(13) 0.0458(12) -0.0034(10) 0.0132(10) 0.0005(10)
C0CA 0.0571(15) 0.0745(18) 0.0516(14) -0.0143(14) 0.0213(12) -0.0001(13)
C2 0.119(3) 0.0521(18) 0.068(2) -0.0194(19) -0.016(2) 0.0117(15)
C1 0.102(2) 0.0591(18) 0.0518(16) 0.0266(17) -0.0107(16) -0.0118(14)
C5BA 0.097(2) 0.087(2) 0.070(2) -0.045(2) 0.0168(18) 0.0061(18)

loop_
_atom_type_symbol
_atom_type_scat_dispersion_real
_atom_type_scat_dispersion_imag
_atom_type_scat_Cromer_Mann_a1
_atom_type_scat_Cromer_Mann_a2
_atom_type_scat_Cromer_Mann_a3
_atom_type_scat_Cromer_Mann_a4
_atom_type_scat_Cromer_Mann_b1
_atom_type_scat_Cromer_Mann_b2
_atom_type_scat_Cromer_Mann_b3
_atom_type_scat_Cromer_Mann_b4
_atom_type_scat_Cromer_Mann_c
_atom_type_scat_source
_atom_type_scat_dispersion_source
C 0.00347 0.00161 2.31000 1.02000 1.58860 0.86500 20.84390 10.20750 0.56870 51.65120 0.215599998832 'International Tables Volume C Table 6.1.1.4 (pp. 500-502)' 'Henke, Gullikson and Davis, At. Data and Nucl. Data Tables, 1993, 54, 2'
H 0.00000 0.00000 0.49300 0.32291 0.14019 0.04081 10.51090 26.12570 3.14236 57.79970 0.0030380000826 'International Tables Volume C Table 6.1.1.4 (pp. 500-502)' 'Henke, Gullikson and Davis, At. Data and Nucl. Data Tables, 1993, 54, 2'
O 0.01158 0.00611 3.04850 2.28680 1.54630 0.86700 13.27710 5.70110 0.32390 32.90890 0.250800013542 'International Tables Volume C Table 6.1.1.4 (pp. 500-502)' 'Henke, Gullikson and Davis, At. Data and Nucl. Data Tables, 1993, 54, 2'
N 0.00653 0.00323 12.21260 3.13220 2.01250 1.16630 0.00570 9.89330 28.99750 0.58260 -11.5290002823 'International Tables Volume C Table 6.1.1.4 (pp. 500-502)' 'Henke, Gullikson and Davis, At. Data and Nucl. Data Tables, 1993, 54, 2'
S 0.12424 0.12443 6.90530 5.20340 1.43790 1.58630 1.46790 22.21510 0.25360 56.17200 0.866900026798 'International Tables Volume C Table 6.1.1.4 (pp. 500-502)' 'Henke, Gullikson and Davis, At. Data and Nucl. Data Tables, 1993, 54, 2'
Br -0.28346 2.55990 17.17890 5.23580 5.63770 3.98510 2.17230 16.57960 0.26090 41.43280 2.95569992065 'International Tables Volume C Table 6.1.1.4 (pp. 500-502)' 'Henke, Gullikson and Davis, At. Data and Nucl. Data Tables, 1993, 54, 2'

loop_
_citation_id
_citation_doi
_citation_year
1 10.1016/j.cplett.2019.136852 2019

loop_
_geom_angle_atom_site_label_1
_geom_angle_atom_site_label_2
_geom_angle_atom_site_label_3
_geom_angle
O0AA S C9AA 107.61(10)
O S C9AA 108.75(10)
O S O0AA 119.74(10)
N1AA S C9AA 106.18(10)
N1AA S O0AA 109.56(10)
N1AA S O 104.24(10)
N1AA C5AA C1AA 118.61(17)
C2BA C5AA C1AA 119.32(19)
C2BA C5AA N1AA 122.07(19)
C4BA C9AA S 118.81(18)
C0CA C9AA S 120.28(19)
C0CA C9AA C4BA 120.9(2)
C4AA C1AA C5AA 121.65(18)
C6AA C1AA C5AA 118.13(18)
C6AA C1AA C4AA 120.22(18)
C7AA C2AA C3AA 122.2(2)
C9BA C2AA C3AA 116.35(19)
C9BA C2AA C7AA 121.45(19)
C2AA C3AA Br 120.53(16)
C1BA C3AA Br 117.24(17)
C1BA C3AA C2AA 122.2(2)
C0AA C4AA C1AA 118.97(19)
O5AA C4AA C1AA 121.72(19)
O5AA C4AA C0AA 119.31(18)
C7AA C0AA C4AA 122.0(2)
C0BA C6AA C1AA 122.1(2)
C0AA C7AA C2AA 126.4(2)
C2BA C8AA C0BA 121.2(2)
C5AA N1AA S 129.01(14)
C8AA C0BA C6AA 119.0(2)
C8BA C1BA C3AA 119.4(2)
C8AA C2BA C5AA 120.2(2)
C9BA C3BA C8BA 120.0(2)
C1 C4BA C9AA 118.4(3)
C3BA C8BA C1BA 120.1(2)
C3BA C9BA C2AA 121.8(2)
C5BA C0CA C9AA 119.2(3)
C5BA C2 C1 120.6(3)
C2 C1 C4BA 120.5(3)
C2 C5BA C0CA 120.4(3)

loop_
_geom_bond_atom_site_label_1
_geom_bond_atom_site_label_2
_geom_bond_distance
Br C3AA 1.898(2)
S C9AA 1.755(2)
S O0AA 1.4248(16)
S O 1.4304(15)
S N1AA 1.6215(18)
C5AA C1AA 1.413(3)
C5AA N1AA 1.399(3)
C5AA C2BA 1.397(3)
C9AA C4BA 1.381(3)
C9AA C0CA 1.380(3)
C1AA C4AA 1.489(3)
C1AA C6AA 1.393(3)
C2AA C3AA 1.398(3)
C2AA C7AA 1.463(3)
C2AA C9BA 1.399(3)
C3AA C1BA 1.380(3)
C4AA C0AA 1.474(3)
C4AA O5AA 1.228(3)
C0AA C7AA 1.315(3)
C6AA C0BA 1.377(3)
C8AA C0BA 1.374(3)
C8AA C2BA 1.378(3)
C1BA C8BA 1.378(4)
C3BA C8BA 1.377(4)
C3BA C9BA 1.376(3)
C4BA C1 1.384(4)
C0CA C5BA 1.379(4)
C2 C1 1.371(5)
C2 C5BA 1.352(5)
